data_7048624
loop_
_publ_author_name
'Wang, Naizheng'
'Liang, Fei'
'Yang, Yi'
'Zhang, Shengzi'
'Lin, Zheshuai'

_publ_section_title
;
 A new ultraviolet transparent hydra-cyanurate
 K<sub>2</sub>(C<sub>3</sub>N<sub>3</sub>O<sub>3</sub>H) with strong
 optical anisotropy from delocalized \p-bonds.
;
_journal_issue 7
_journal_name_full 'Dalton transactions (Cambridge, England : 2003)'
_journal_page_first 2271
_journal_page_last 2274
_journal_paper_doi 10.1039/c8dt05018j
_journal_volume 48
_journal_year 2019
_chemical_formula_moiety '0.25(C12 H4 K8 N12 O12)'
_chemical_formula_sum 'C3 H K2 N3 O3'
_chemical_formula_weight 205.27
_space_group_crystal_system orthorhombic
_space_group_IT_number 63
_space_group_name_Hall '-C 2c 2'
_space_group_name_H-M_alt 'C m c m'
_symmetry_space_group_name_Hall '-C 2c 2'
_symmetry_space_group_name_H-M 'C m c m'
_atom_sites_solution_hydrogens difmap
_atom_sites_solution_primary direct
_audit_creation_date 2018-08-12
_audit_creation_method
;
Olex2 1.2
(compiled 2017.08.10 svn.r3458 for OlexSys, GUI svn.r5381)
;
_audit_update_record
;
2018-12-20 deposited with the CCDC.
2019-01-07 downloaded from the CCDC.
;
_cell_angle_alpha 90
_cell_angle_beta 90
_cell_angle_gamma 90
_cell_formula_units_Z 4
_cell_length_a 13.0970(6)
_cell_length_b 6.6265(3)
_cell_length_c 6.8836(3)
_cell_measurement_reflns_used 2329
_cell_measurement_temperature 293(2)
_cell_measurement_theta_max 29.8290
_cell_measurement_theta_min 4.5180
_cell_volume 597.41(5)
_computing_molecular_graphics 'Olex2 (Dolomanov et al., 2009)'
_computing_publication_material 'Olex2 (Dolomanov et al., 2009)'
_computing_structure_refinement 'ShelXL (Sheldrick, 2015)'
_computing_structure_solution 'SIR2004 (Burla et al., 2007)'
_diffrn_ambient_temperature 293(2)
_diffrn_measured_fraction_theta_full 1.000
_diffrn_measured_fraction_theta_max 0.984
_diffrn_measurement_device_type 'multiwire proportional'
_diffrn_measurement_method 'phi and omega scans'
_diffrn_radiation_monochromator graphite
_diffrn_radiation_type MoK\a
_diffrn_radiation_wavelength 0.71073
_diffrn_reflns_av_R_equivalents 0.0406
_diffrn_reflns_av_unetI/netI 0.0178
_diffrn_reflns_Laue_measured_fraction_full 1.000
_diffrn_reflns_Laue_measured_fraction_max 0.984
_diffrn_reflns_limit_h_max 17
_diffrn_reflns_limit_h_min -17
_diffrn_reflns_limit_k_max 8
_diffrn_reflns_limit_k_min -9
_diffrn_reflns_limit_l_max 9
_diffrn_reflns_limit_l_min -8
_diffrn_reflns_number 3760
_diffrn_reflns_point_group_measured_fraction_full 1.000
_diffrn_reflns_point_group_measured_fraction_max 0.984
_diffrn_reflns_theta_full 25.242
_diffrn_reflns_theta_max 28.967
_diffrn_reflns_theta_min 3.111
_exptl_absorpt_coefficient_mu 1.534
_exptl_absorpt_correction_type none
_exptl_crystal_density_diffrn 2.282
_exptl_crystal_description block
_exptl_crystal_F_000 408
_refine_diff_density_max 0.447
_refine_diff_density_min -0.291
_refine_diff_density_rms 0.093
_refine_ls_extinction_coef 0.076(5)
_refine_ls_extinction_expression Fc^*^=kFc[1+0.001xFc^2^\l^3^/sin(2\q)]^-1/4^
_refine_ls_extinction_method 'SHELXL-2016/4 (Sheldrick 2016)'
_refine_ls_goodness_of_fit_ref 1.214
_refine_ls_hydrogen_treatment refall
_refine_ls_matrix_type full
_refine_ls_number_parameters 39
_refine_ls_number_reflns 439
_refine_ls_number_restraints 0
_refine_ls_restrained_S_all 1.214
_refine_ls_R_factor_all 0.0266
_refine_ls_R_factor_gt 0.0254
_refine_ls_shift/su_max 0.002
_refine_ls_shift/su_mean 0.000
_refine_ls_structure_factor_coef Fsqd
_refine_ls_weighting_details 'w=1/[\s^2^(Fo^2^)+(0.0383P)^2^+0.2098P] where P=(Fo^2^+2Fc^2^)/3'
_refine_ls_weighting_scheme calc
_refine_ls_wR_factor_gt 0.0649
_refine_ls_wR_factor_ref 0.0659
_reflns_Friedel_coverage 0.000
_reflns_number_gt 405
_reflns_number_total 439
_reflns_threshold_expression 'I > 2\s(I)'
_cod_data_source_file c8dt05018j2.cif
_cod_data_source_block y
_cod_depositor_comments 'Adding full bibliography for 7048624.cif.'
_cod_database_code 7048624
_shelx_shelxl_version_number 2016/4
_shelx_space_group_comment
;
The symmetry employed for this shelxl refinement is uniquely defined
by the following loop, which should always be used as a source of
symmetry information in preference to the above space-group names.
They are only intended as comments.
;
_olex2_refinement_description
;
;
_olex2_submission_special_instructions 'No special instructions were received'

loop_
_space_group_symop_operation_xyz
'x, y, z'
'-x, -y, z+1/2'
'-x, y, -z+1/2'
'x, -y, -z'
'x+1/2, y+1/2, z'
'-x+1/2, -y+1/2, z+1/2'
'-x+1/2, y+1/2, -z+1/2'
'x+1/2, -y+1/2, -z'
'-x, -y, -z'
'x, y, -z-1/2'
'x, -y, z-1/2'
'-x, y, z'
'-x+1/2, -y+1/2, -z'
'x+1/2, y+1/2, -z-1/2'
'x+1/2, -y+1/2, z-1/2'
'-x+1/2, y+1/2, z'

loop_
_atom_site_label
_atom_site_type_symbol
_atom_site_fract_x
_atom_site_fract_y
_atom_site_fract_z
_atom_site_U_iso_or_equiv
_atom_site_adp_type
_atom_site_occupancy
_atom_site_site_symmetry_order
_atom_site_calc_flag
_atom_site_refinement_flags_posn
_atom_site_refinement_flags_adp
_atom_site_refinement_flags_occupancy
O2 O 0.67241(7) 0.35103(18) 0.250000 0.0205(3) Uani 1 2 d S T P
O1 O 0.500000 0.9448(3) 0.250000 0.0299(5) Uani 1 4 d S T P
N2 N 0.500000 0.3579(3) 0.250000 0.0182(4) Uani 1 4 d S T P
N1 N 0.59302(9) 0.65875(18) 0.250000 0.0178(3) Uani 1 2 d S T P
C2 C 0.59252(10) 0.4564(2) 0.250000 0.0141(3) Uani 1 2 d S T P
C1 C 0.500000 0.7518(3) 0.250000 0.0172(4) Uani 1 4 d S T P
K1 K 0.82159(2) 0.500000 0.500000 0.0225(2) Uani 1 2 d S T P
H2 H 0.500000 0.240(6) 0.250000 0.042(10) Uiso 1 4 d S T P

loop_
_atom_site_aniso_label
_atom_site_aniso_U_11
_atom_site_aniso_U_22
_atom_site_aniso_U_33
_atom_site_aniso_U_23
_atom_site_aniso_U_13
_atom_site_aniso_U_12
O2 0.0112(5) 0.0196(6) 0.0306(7) 0.000 0.000 0.0042(3)
O1 0.0297(9) 0.0088(7) 0.0513(12) 0.000 0.000 0.000
N2 0.0120(8) 0.0077(8) 0.0348(10) 0.000 0.000 0.000
N1 0.0135(6) 0.0131(6) 0.0268(6) 0.000 0.000 -0.0029(4)
C2 0.0117(6) 0.0144(6) 0.0164(6) 0.000 0.000 -0.0002(5)
C1 0.0191(9) 0.0117(9) 0.0209(9) 0.000 0.000 0.000
K1 0.0221(3) 0.0222(3) 0.0232(3) -0.00068(10) 0.000 0.000

loop_
_atom_type_symbol
_atom_type_description
_atom_type_scat_dispersion_real
_atom_type_scat_dispersion_imag
_atom_type_scat_source
C C 0.0033 0.0016 'International Tables Vol C Tables 4.2.6.8 and 6.1.1.4'
H H 0.0000 0.0000 'International Tables Vol C Tables 4.2.6.8 and 6.1.1.4'
K K 0.2009 0.2494 'International Tables Vol C Tables 4.2.6.8 and 6.1.1.4'
N N 0.0061 0.0033 'International Tables Vol C Tables 4.2.6.8 and 6.1.1.4'
O O 0.0106 0.0060 'International Tables Vol C Tables 4.2.6.8 and 6.1.1.4'

loop_
_geom_angle_atom_site_label_1
_geom_angle_atom_site_label_2
_geom_angle_atom_site_label_3
_geom_angle
_geom_angle_site_symmetry_1
_geom_angle_site_symmetry_3
C2 O2 K1 112.77(7) . 10_556
C2 O2 K1 112.77(7) . .
C2 O2 K1 117.94(6) . 6_654
C2 O2 K1 117.94(6) . 13_656
K1 O2 K1 84.169(16) 10_556 6_654
K1 O2 K1 129.29(4) 10_556 13_656
K1 O2 K1 76.35(3) 10_556 .
K1 O2 K1 129.29(4) . 6_654
K1 O2 K1 84.169(16) . 13_656
K1 O2 K1 72.96(3) 6_654 13_656
C1 O1 K1 97.18(3) . 13_666
C1 O1 K1 97.18(3) . 14_456
C1 O1 K1 97.18(3) . 5_455
C1 O1 K1 97.18(3) . 6_664
K1 O1 K1 72.081(10) 13_666 6_664
K1 O1 K1 165.63(7) 13_666 14_456
K1 O1 K1 106.045(14) 13_666 5_455
K1 O1 K1 106.045(14) 14_456 6_664
K1 O1 K1 165.63(7) 5_455 6_664
K1 O1 K1 72.081(10) 14_456 5_455
C2 N2 C2 123.41(17) . 3_655
C2 N1 C1 116.57(13) . .
C2 N1 K1 137.92(5) . 13_666
C2 N1 K1 137.92(5) . 6_664
C1 N1 K1 89.56(8) . 6_664
C1 N1 K1 89.56(8) . 13_666
K1 N1 K1 68.60(3) 13_666 6_664
O2 C2 N2 118.00(13) . .
O2 C2 N1 123.43(13) . .
O2 C2 K1 47.71(5) . 10_556
O2 C2 K1 47.71(5) . .
N2 C2 K1 143.19(6) . 10_556
N2 C2 K1 143.19(6) . .
N1 C2 N2 118.57(13) . .
N1 C2 K1 84.98(7) . .
N1 C2 K1 84.98(7) . 10_556
K1 C2 K1 59.45(2) 10_556 .
O1 C1 N1 116.85(9) . .
O1 C1 N1 116.85(9) . 3_655
O1 C1 K1 60.46(3) . 13_666
O1 C1 K1 60.46(3) . 14_456
O1 C1 K1 60.46(3) . 5_455
O1 C1 K1 60.46(3) . 6_664
N1 C1 N1 126.30(18) 3_655 .
N1 C1 K1 66.28(6) 3_655 5_455
N1 C1 K1 147.96(2) 3_655 6_664
N1 C1 K1 66.28(6) 3_655 14_456
N1 C1 K1 66.28(6) . 13_666
N1 C1 K1 147.96(2) 3_655 13_666
N1 C1 K1 66.28(6) . 6_664
N1 C1 K1 147.96(2) . 5_455
N1 C1 K1 147.96(2) . 14_456
K1 C1 K1 120.92(6) 13_666 14_456
K1 C1 K1 88.94(3) 13_666 5_455
K1 C1 K1 62.12(2) 13_666 6_664
K1 C1 K1 88.94(3) 14_456 6_664
K1 C1 K1 62.12(2) 14_456 5_455
K1 C1 K1 120.92(6) 6_664 5_455
O2 K1 O2 90.88(3) . 11_566
O2 K1 O2 95.831(16) . 13_656
O2 K1 O2 95.831(16) 11_566 7_655
O2 K1 O2 176.89(4) 7_655 13_656
O2 K1 O2 86.359(19) 11_566 13_656
O2 K1 O2 86.359(19) . 7_655
O2 K1 O1 165.58(4) . 13_666
O2 K1 O1 165.58(4) 11_566 5_545
O2 K1 O1 74.28(3) 13_656 13_666
O2 K1 O1 98.777(19) . 5_545
O2 K1 O1 103.16(3) 7_655 13_666
O2 K1 O1 74.28(3) 7_655 5_545
O2 K1 O1 98.778(19) 11_566 13_666
O2 K1 O1 103.16(3) 13_656 5_545
O2 K1 N1 150.20(3) . 13_666
O2 K1 N1 104.48(2) 7_655 7_645
O2 K1 N1 69.28(3) . 7_645
O2 K1 N1 150.20(3) 11_566 7_645
O2 K1 N1 74.34(2) 7_655 13_666
O2 K1 N1 74.34(2) 13_656 7_645
O2 K1 N1 69.28(3) 11_566 13_666
O2 K1 N1 104.48(2) 13_656 13_666
O2 K1 C1 170.13(4) . 13_666
O2 K1 C1 94.04(3) 7_655 5_545
O2 K1 C1 89.88(2) . 5_545
O2 K1 C1 170.13(4) 11_566 5_545
O2 K1 C1 94.04(3) 13_656 13_666
O2 K1 C1 83.77(3) 13_656 5_545
O2 K1 C1 89.88(2) 11_566 13_666
O2 K1 C1 83.77(3) 7_655 13_666
O2 K1 K1 128.172(14) . 10_557
O2 K1 K1 53.521(14) 7_655 10_556
O2 K1 K1 53.521(14) 13_656 10_557
O2 K1 K1 128.172(14) 11_566 10_556
O2 K1 K1 51.827(14) . 10_556
O2 K1 K1 126.479(14) 13_656 10_556
O2 K1 K1 51.827(14) 11_566 10_557
O2 K1 K1 126.479(14) 7_655 10_557
O1 K1 O1 73.956(14) 13_666 5_545
O1 K1 N1 97.56(3) 13_666 7_645
O1 K1 N1 97.56(3) 5_545 13_666
O1 K1 N1 44.21(4) 13_666 13_666
O1 K1 N1 44.21(4) 5_545 7_645
O1 K1 C1 78.79(2) 5_545 13_666
O1 K1 C1 22.36(4) 13_666 13_666
O1 K1 C1 78.79(2) 13_666 5_545
O1 K1 C1 22.36(4) 5_545 5_545
O1 K1 K1 53.960(5) 13_666 10_557
O1 K1 K1 126.042(5) 5_545 10_557
O1 K1 K1 53.960(5) 5_545 10_556
O1 K1 K1 126.042(5) 13_666 10_556
N1 K1 N1 137.03(5) 13_666 7_645
N1 K1 C1 113.53(3) 13_666 5_545
N1 K1 C1 24.16(3) 7_645 5_545
N1 K1 C1 24.16(3) 13_666 13_666
N1 K1 C1 113.53(3) 7_645 13_666
N1 K1 K1 55.700(13) 13_666 10_557
N1 K1 K1 124.301(13) 13_666 10_556
N1 K1 K1 55.700(13) 7_645 10_556
N1 K1 K1 124.301(13) 7_645 10_557
C1 K1 C1 91.06(3) 13_666 5_545
C1 K1 K1 58.941(11) 13_666 10_557
C1 K1 K1 121.060(11) 5_545 10_557
C1 K1 K1 58.941(11) 5_545 10_556
C1 K1 K1 121.060(11) 13_666 10_556
K1 K1 K1 180.0 10_557 10_556

loop_
_geom_bond_atom_site_label_1
_geom_bond_atom_site_label_2
_geom_bond_distance
_geom_bond_site_symmetry_2
O2 C2 1.2577(17) .
O2 K1 2.8946(9) 6_654
O2 K1 2.7845(8) 10_556
O2 K1 2.7845(8) .
O2 K1 2.8946(9) 13_656
O1 C1 1.279(3) .
O1 K1 2.9249(3) 6_664
O1 K1 2.9249(3) 5_455
O1 K1 2.9249(3) 14_456
O1 K1 2.9249(3) 13_666
N2 C2 1.3762(16) .
N2 C2 1.3762(16) 3_655
N1 C2 1.3412(17) .
N1 C1 1.3654(16) .
N1 K1 3.0538(10) 13_666
N1 K1 3.0538(10) 6_664
C2 K1 3.4707(12) 10_556
C2 K1 3.4707(12) .
C1 N1 1.3654(16) 3_655
C1 K1 3.3356(10) 5_455
C1 K1 3.3356(10) 6_664
C1 K1 3.3356(10) 14_456
C1 K1 3.3356(10) 13_666
K1 O2 2.7845(8) 11_566
K1 O2 2.8946(10) 7_655
K1 O2 2.8946(10) 13_656
K1 O1 2.9249(3) 13_666
K1 O1 2.9249(3) 5_545
K1 N1 3.0538(10) 13_666
K1 N1 3.0538(10) 7_645
K1 C1 3.3355(10) 13_666
K1 C1 3.3355(10) 5_545
K1 K1 3.44180(15) 10_557
K1 K1 3.44180(15) 10_556
